data_7212403
loop_
_publ_author_name
'Constable, Edwin C.'
'Zhang, Guoqi'
'Coronado, Eugenio'
'Housecroft, Catherine E.'
'Neuburger, Markus'

_publ_section_title
;
 Not just size and shape: spherically symmetrical d5 and d10 metal ions
 give different coordination nets with
 4,2&#x2032;:6&#x2032;,4&#x2033;-terpyridines
;
_journal_issue 7
_journal_name_full CrystEngComm
_journal_page_first 2139
_journal_paper_doi 10.1039/b926597j
_journal_volume 12
_journal_year 2010
_chemical_formula_moiety 'C29 H26 Br N3 O8 Zn2'
_chemical_formula_sum 'C29 H26 Br N3 O8 Zn2'
_chemical_formula_weight 755.20
_space_group_IT_number 15
_symmetry_cell_setting monoclinic
_symmetry_space_group_name_Hall '-C 2yc'
_symmetry_space_group_name_H-M 'C 1 2/c 1'
_atom_sites_solution_hydrogens geom
_atom_sites_solution_primary direct
_audit_creation_date 08-10-21
_audit_creation_method CRYSTALS_ver_12.84
_cell_angle_alpha 90
_cell_angle_beta 107.238(2)
_cell_angle_gamma 90
_cell_formula_units_Z 4
_cell_length_a 26.0368(8)
_cell_length_b 15.0774(5)
_cell_length_c 8.0056(3)
_cell_measurement_reflns_used 0
_cell_measurement_temperature 123
_cell_measurement_theta_max 0
_cell_measurement_theta_min 0
_cell_volume 3001.57(18)
_computing_cell_refinement 'DENZO/SCALEPACK (Otwinowski & Minor, 1997)'
_computing_data_collection 'COLLECT (Nonius, 1997-2001).'
_computing_data_reduction 'DENZO/SCALEPACK (Otwinowski & Minor, 1997)'
_computing_molecular_graphics 'CAMERON (Watkin et al., 1996)'
_computing_publication_material 'CRYSTALS (Betteridge et al., 2003)'
_computing_structure_refinement 'CRYSTALS (Betteridge et al., 2003)'
_computing_structure_solution 'SIR97 (Altomare et al., 1999)'
_diffrn_ambient_temperature 123
_diffrn_measured_fraction_theta_full 0.998
_diffrn_measured_fraction_theta_max 0.998
_diffrn_measurement_device_type 'Nonius KappaCCD'
_diffrn_measurement_method '\f & \w scans'
_diffrn_radiation_monochromator graphite
_diffrn_radiation_type 'Mo K\a'
_diffrn_radiation_wavelength 0.71073
_diffrn_reflns_av_R_equivalents 0.040
_diffrn_reflns_limit_h_max 41
_diffrn_reflns_limit_h_min -41
_diffrn_reflns_limit_k_max 23
_diffrn_reflns_limit_k_min -23
_diffrn_reflns_limit_l_max 12
_diffrn_reflns_limit_l_min -12
_diffrn_reflns_number 43719
_diffrn_reflns_theta_full 34.408
_diffrn_reflns_theta_max 34.408
_diffrn_reflns_theta_min 2.702
_diffrn_standards_number 0
_exptl_absorpt_coefficient_mu 2.984
_exptl_absorpt_correction_T_max 0.79
_exptl_absorpt_correction_T_min 0.76
_exptl_absorpt_correction_type multi-scan
_exptl_absorpt_process_details 'DENZO/SCALEPACK (Otwinowski & Minor, 1997)'
_exptl_crystal_colour colorless
_exptl_crystal_density_diffrn 1.671
_exptl_crystal_description needle
_exptl_crystal_F_000 1520
_exptl_crystal_size_max 0.32
_exptl_crystal_size_mid 0.09
_exptl_crystal_size_min 0.08
_refine_diff_density_max 0.83
_refine_diff_density_min -0.34
_refine_ls_extinction_method None
_refine_ls_goodness_of_fit_ref 1.0291
_refine_ls_hydrogen_treatment constr
_refine_ls_matrix_type full
_refine_ls_number_parameters 197
_refine_ls_number_reflns 3885
_refine_ls_number_restraints 0
_refine_ls_R_factor_all 0.0476
_refine_ls_R_factor_gt 0.0260
_refine_ls_shift/su_max 0.002247
_refine_ls_structure_factor_coef F
_refine_ls_weighting_details
;
Method, part 1, Chebychev polynomial, (Watkin, 1994, Prince, 1982)
[weight] = 1.0/[A~0~*T~0~(x)+A~1~*T~1~(x) ... +A~n-1~]*T~n-1~(x)]
where A~i~ are the Chebychev coefficients listed below and x= Fcalc/Fmax
Method = Robust Weighting (Prince, 1982)
W = [weight] * [1-(deltaF/6*sigmaF)^2^]^2^
A~i~ are:
0.312 0.601E-01 0.101 -0.712E-01
;
_refine_ls_weighting_scheme calc
_refine_ls_wR_factor_all 0.0441
_refine_ls_wR_factor_gt 0.0285
_refine_ls_wR_factor_ref 0.0285
_reflns_limit_h_max 39
_reflns_limit_h_min -41
_reflns_limit_k_max 23
_reflns_limit_k_min 0
_reflns_limit_l_max 12
_reflns_limit_l_min 0
_reflns_number_gt 3885
_reflns_number_total 6308
_reflns_threshold_expression I>3.0\s(I)
_oxford_diffrn_Wilson_B_factor 0.00
_oxford_diffrn_Wilson_scale 0.00
_oxford_refine_ls_scale 0.12487(12)
_oxford_structure_analysis_title 'gq31_3_123k_0m in C2/c'
_cod_data_source_file b926597j.txt
_cod_data_source_block gq31_3_123k
_cod_depositor_comments
;
The following automatic conversions were performed:

'_symmetry_cell_setting' value 'Monoclinic' changed to 'monoclinic'
according to /home/saulius/struct/CIF-dictionaries/cif_core.dic
dictionary named 'cif_core.dic' version 2.4.2 from 2011-04-26.

Automatic conversion script
Id: cif_fix_values 1891 2012-01-12 08:04:46Z andrius 
;
_cod_original_sg_symbol_H-M 'C 2/c '
_cod_original_formula_sum 'C29 H26 Br1 N3 O8 Zn2'
_cod_database_code 7212403

loop_
_symmetry_equiv_pos_as_xyz
x,y,z
-x,-y,-z
x+1/2,y+1/2,z
-x+1/2,-y+1/2,-z
-x,y,-z+1/2
x,-y,z+1/2
-x+1/2,y+1/2,-z+1/2
x+1/2,-y+1/2,z+1/2

loop_
_atom_site_label
_atom_site_type_symbol
_atom_site_fract_x
_atom_site_fract_y
_atom_site_fract_z
_atom_site_U_iso_or_equiv
_atom_site_occupancy
_atom_site_adp_type
_atom_site_refinement_flags_posn
_atom_site_refinement_flags_adp
Br1 Br 0.5000 -0.101417(17) 0.7500 0.0395 1.0000 Uani S T
Zn1 Zn 0.289338(7) 0.691701(11) 0.11368(2) 0.0149 1.0000 Uani . .
O1 O 0.25042(5) 0.60200(8) -0.06998(17) 0.0242 1.0000 Uani . .
O2 O 0.18770(6) 0.69043(8) -0.23785(17) 0.0301 1.0000 Uani . .
O3 O 0.33299(5) 0.72875(8) -0.05143(16) 0.0234 1.0000 Uani . .
O4 O 0.27130(5) 0.81647(10) -0.22588(17) 0.0296 1.0000 Uani . .
N1 N 0.34372(5) 0.61203(8) 0.28121(16) 0.0149 1.0000 Uani . .
N2 N 0.5000 0.49359(11) 0.7500 0.0125 1.0000 Uani S T
C1 C 0.5000 0.02425(15) 0.7500 0.0240 1.0000 Uani S T
C2 C 0.45148(7) 0.06928(11) 0.6945(2) 0.0246 1.0000 Uani . .
C3 C 0.45173(6) 0.16161(11) 0.6946(2) 0.0209 1.0000 Uani . .
C4 C 0.5000 0.20894(13) 0.7500 0.0162 1.0000 Uani S T
C5 C 0.5000 0.30726(14) 0.7500 0.0143 1.0000 Uani S T
C6 C 0.45993(5) 0.35534(9) 0.62891(18) 0.0149 1.0000 Uani . .
C7 C 0.46123(5) 0.44811(9) 0.63431(17) 0.0126 1.0000 Uani . .
C8 C 0.41979(5) 0.50373(9) 0.51092(17) 0.0121 1.0000 Uani . .
C9 C 0.37475(5) 0.46757(10) 0.38896(19) 0.0156 1.0000 Uani . .
C10 C 0.33810(6) 0.52361(10) 0.27738(19) 0.0167 1.0000 Uani . .
C11 C 0.38664(6) 0.64726(10) 0.40047(19) 0.0165 1.0000 Uani . .
C12 C 0.42491(6) 0.59606(10) 0.51654(18) 0.0155 1.0000 Uani . .
C13 C 0.21033(6) 0.61657(10) -0.19924(19) 0.0176 1.0000 Uani . .
C14 C 0.18779(8) 0.53998(11) -0.3196(2) 0.0280 1.0000 Uani . .
C15 C 0.31619(6) 0.77947(10) -0.1809(2) 0.0187 1.0000 Uani . .
C16 C 0.35441(8) 0.79757(15) -0.2878(3) 0.0335 1.0000 Uani . .
H21 H 0.4197 0.0374 0.6565 0.0304 1.0000 Uiso R .
H31 H 0.4195 0.1925 0.6561 0.0254 1.0000 Uiso R .
H61 H 0.4326 0.3261 0.5469 0.0175 1.0000 Uiso R .
H91 H 0.3693 0.4069 0.3821 0.0179 1.0000 Uiso R .
H101 H 0.3088 0.4993 0.1956 0.0196 1.0000 Uiso R .
H111 H 0.3900 0.7085 0.4033 0.0184 1.0000 Uiso R .
H121 H 0.4541 0.6240 0.5990 0.0179 1.0000 Uiso R .
H141 H 0.1492 0.5458 -0.3615 0.0399 1.0000 Uiso R .
H142 H 0.2019 0.5422 -0.4163 0.0410 1.0000 Uiso R .
H143 H 0.1978 0.4855 -0.2587 0.0403 1.0000 Uiso R .
H161 H 0.3342 0.7957 -0.4051 0.0559 1.0000 Uiso R .
H162 H 0.3686 0.8542 -0.2573 0.0564 1.0000 Uiso R .
H163 H 0.3814 0.7544 -0.2626 0.0558 1.0000 Uiso R .

loop_
_atom_site_aniso_label
_atom_site_aniso_U_11
_atom_site_aniso_U_22
_atom_site_aniso_U_33
_atom_site_aniso_U_23
_atom_site_aniso_U_13
_atom_site_aniso_U_12
Br1 0.03875(15) 0.01462(10) 0.0682(2) 0.0000 0.02079(15) 0.0000
Zn1 0.01347(7) 0.01417(7) 0.01393(6) 0.00222(6) -0.00054(5) 0.00301(6)
O1 0.0217(5) 0.0206(5) 0.0237(5) -0.0038(4) -0.0034(4) 0.0012(4)
O2 0.0348(7) 0.0181(5) 0.0267(6) -0.0030(5) -0.0076(5) 0.0049(5)
O3 0.0199(5) 0.0251(6) 0.0257(6) 0.0094(5) 0.0073(4) 0.0040(4)
O4 0.0247(6) 0.0392(7) 0.0274(6) 0.0128(5) 0.0118(5) 0.0153(5)
N1 0.0130(5) 0.0161(5) 0.0137(5) 0.0014(4) 0.0010(4) 0.0019(4)
N2 0.0097(6) 0.0147(7) 0.0117(6) 0.0000 0.0012(5) 0.0000
C1 0.0241(10) 0.0149(9) 0.0329(12) 0.0000 0.0084(9) 0.0000
C2 0.0194(7) 0.0172(6) 0.0352(9) -0.0021(6) 0.0051(6) -0.0041(5)
C3 0.0144(6) 0.0178(6) 0.0270(7) -0.0014(5) 0.0011(5) -0.0010(5)
C4 0.0130(7) 0.0141(8) 0.0193(8) 0.0000 0.0013(6) 0.0000
C5 0.0106(7) 0.0153(7) 0.0153(7) 0.0000 0.0011(5) 0.0000
C6 0.0117(5) 0.0155(5) 0.0147(6) -0.0003(4) -0.0005(4) -0.0003(4)
C7 0.0092(5) 0.0159(5) 0.0113(5) 0.0011(4) 0.0010(4) 0.0006(4)
C8 0.0095(5) 0.0146(5) 0.0112(5) 0.0011(4) 0.0016(4) 0.0008(4)
C9 0.0121(5) 0.0152(6) 0.0156(6) 0.0017(4) -0.0018(4) -0.0013(4)
C10 0.0130(5) 0.0176(6) 0.0159(6) 0.0020(5) -0.0013(4) 0.0000(5)
C11 0.0163(6) 0.0151(6) 0.0153(6) 0.0001(4) 0.0002(5) 0.0015(4)
C12 0.0129(5) 0.0157(6) 0.0149(6) 0.0000(4) -0.0005(5) -0.0006(4)
C13 0.0179(6) 0.0174(6) 0.0165(6) -0.0023(5) 0.0038(5) -0.0008(5)
C14 0.0297(8) 0.0201(7) 0.0272(8) -0.0079(6) -0.0025(6) -0.0004(6)
C15 0.0192(6) 0.0180(6) 0.0192(6) 0.0014(5) 0.0062(5) 0.0031(5)
C16 0.0343(9) 0.0402(11) 0.0336(9) 0.0140(8) 0.0219(8) 0.0117(8)

loop_
_atom_type_symbol
_atom_type_scat_dispersion_real
_atom_type_scat_dispersion_imag
_atom_type_scat_Cromer_Mann_a1
_atom_type_scat_Cromer_Mann_b1
_atom_type_scat_Cromer_Mann_a2
_atom_type_scat_Cromer_Mann_b2
_atom_type_scat_Cromer_Mann_a3
_atom_type_scat_Cromer_Mann_b3
_atom_type_scat_Cromer_Mann_a4
_atom_type_scat_Cromer_Mann_b4
_atom_type_scat_Cromer_Mann_c
_atom_type_scat_source
C 0.0033 0.0016 2.3100 20.8439 1.0200 10.2075 1.5886 0.5687 0.8650 51.6512 0.2156 'International Tables Vol C 4.2.6.8 and 6.1.1.4'
H 0.0000 0.0000 0.4930 10.5109 0.3229 26.1257 0.1402 3.1424 0.0408 57.7998 0.0030 'International Tables Vol C 4.2.6.8 and 6.1.1.4'
N 0.0061 0.0033 12.2126 0.0057 3.1322 9.8933 2.0125 28.9975 1.1663 0.5826 -11.5290 'International Tables Vol C 4.2.6.8 and 6.1.1.4'
O 0.0106 0.0060 3.0485 13.2771 2.2868 5.7011 1.5463 0.3239 0.8670 32.9089 0.2508 'International Tables Vol C 4.2.6.8 and 6.1.1.4'
Zn 0.2839 1.4301 14.0743 3.2655 7.0318 0.2333 5.1652 10.3163 2.4100 58.7097 1.3041 'International Tables Vol C 4.2.6.8 and 6.1.1.4'
Br -0.2901 2.4595 17.1789 2.1723 5.2358 16.5796 5.6377 0.2609 3.9851 41.4328 2.9557 'International Tables Vol C 4.2.6.8 and 6.1.1.4'

loop_
_geom_angle_atom_site_label_1
_geom_angle_site_symmetry_1
_geom_angle_atom_site_label_2
_geom_angle_atom_site_label_3
_geom_angle_site_symmetry_3
_geom_angle
_geom_angle_publ_flag
Zn1 4_565 Zn1 O4 4_565 79.49(4) yes
Zn1 4_565 Zn1 O2 4_565 80.09(4) yes
O4 4_565 Zn1 O2 4_565 89.50(6) yes
Zn1 4_565 Zn1 O1 . 80.86(3) yes
O4 4_565 Zn1 O1 . 89.62(6) yes
O2 4_565 Zn1 O1 . 160.77(5) yes
Zn1 4_565 Zn1 O3 . 81.61(3) yes
O4 4_565 Zn1 O3 . 161.09(5) yes
O2 4_565 Zn1 O3 . 86.48(6) yes
O1 . Zn1 O3 . 88.16(6) yes
Zn1 4_565 Zn1 N1 . 177.74(4) yes
O4 4_565 Zn1 N1 . 98.79(5) yes
O2 4_565 Zn1 N1 . 98.48(5) yes
O1 . Zn1 N1 . 100.64(5) yes
O3 . Zn1 N1 . 100.08(5) yes
Zn1 . O1 C13 . 126.55(11) yes
Zn1 4_565 O2 C13 . 127.25(10) yes
Zn1 . O3 C15 . 124.77(11) yes
Zn1 4_565 O4 C15 . 128.84(11) yes
Zn1 . N1 C10 . 121.55(9) yes
Zn1 . N1 C11 . 120.35(10) yes
C10 . N1 C11 . 118.10(12) yes
C7 5_656 N2 C7 . 118.39(17) yes
Br1 . C1 C2 5_656 119.33(10) yes
Br1 . C1 C2 . 119.33(10) yes
C2 5_656 C1 C2 . 121.3(2) yes
C1 . C2 C3 . 119.07(15) yes
C1 . C2 H21 . 119.4 no
C3 . C2 H21 . 121.5 no
C2 . C3 C4 . 120.95(15) yes
C2 . C3 H31 . 119.8 no
C4 . C3 H31 . 119.2 no
C3 5_656 C4 C3 . 118.62(19) yes
C3 5_656 C4 C5 . 120.69(9) yes
C3 . C4 C5 . 120.69(9) yes
C4 . C5 C6 5_656 121.24(9) yes
C4 . C5 C6 . 121.24(9) yes
C6 5_656 C5 C6 . 117.53(18) yes
C5 . C6 C7 . 119.38(13) yes
C5 . C6 H61 . 120.3 no
C7 . C6 H61 . 120.3 no
C6 . C7 N2 . 122.66(12) yes
C6 . C7 C8 . 122.48(12) yes
N2 . C7 C8 . 114.86(13) yes
C7 . C8 C9 . 122.57(12) yes
C7 . C8 C12 . 119.78(12) yes
C9 . C8 C12 . 117.64(12) yes
C8 . C9 C10 . 119.25(13) yes
C8 . C9 H91 . 120.7 no
C10 . C9 H91 . 120.0 no
C9 . C10 N1 . 122.85(13) yes
C9 . C10 H101 . 118.8 no
N1 . C10 H101 . 118.3 no
N1 . C11 C12 . 122.64(13) yes
N1 . C11 H111 . 117.6 no
C12 . C11 H111 . 119.8 no
C8 . C12 C11 . 119.51(12) yes
C8 . C12 H121 . 121.0 no
C11 . C12 H121 . 119.5 no
O2 . C13 O1 . 125.07(14) yes
O2 . C13 C14 . 117.20(14) yes
O1 . C13 C14 . 117.73(14) yes
C13 . C14 H141 . 108.7 no
C13 . C14 H142 . 108.8 no
H141 . C14 H142 . 109.2 no
C13 . C14 H143 . 109.8 no
H141 . C14 H143 . 110.8 no
H142 . C14 H143 . 109.5 no
O3 . C15 O4 . 125.25(15) yes
O3 . C15 C16 . 116.61(14) yes
O4 . C15 C16 . 118.13(14) yes
C15 . C16 H161 . 107.1 no
C15 . C16 H162 . 106.9 no
H161 . C16 H162 . 110.7 no
C15 . C16 H163 . 109.3 no
H161 . C16 H163 . 111.2 no
H162 . C16 H163 . 111.5 no

loop_
_geom_bond_atom_site_label_1
_geom_bond_atom_site_label_2
_geom_bond_site_symmetry_2
_geom_bond_distance
_geom_bond_publ_flag
Br1 C1 . 1.895(2) yes
Zn1 Zn1 4_565 2.8965(3) yes
Zn1 O4 4_565 2.0385(13) yes
Zn1 O2 4_565 2.0375(13) yes
Zn1 O1 . 2.0334(12) yes
Zn1 O3 . 2.0595(12) yes
Zn1 N1 . 2.0301(12) yes
O1 C13 . 1.2524(18) yes
O2 C13 . 1.2550(19) yes
O3 C15 . 1.2576(19) yes
O4 C15 . 1.2479(19) yes
N1 C10 . 1.3405(19) yes
N1 C11 . 1.3454(18) yes
N2 C7 5_656 1.3390(15) yes
N2 C7 . 1.3390(15) yes
C1 C2 5_656 1.386(2) yes
C1 C2 . 1.386(2) yes
C2 C3 . 1.392(2) yes
C2 H21 . 0.928 no
C3 C4 . 1.3982(18) yes
C3 H31 . 0.930 no
C4 C5 . 1.482(3) yes
C5 C6 5_656 1.3981(17) yes
C5 C6 . 1.3981(17) yes
C6 C7 . 1.3994(19) yes
C6 H61 . 0.924 no
C7 C8 . 1.4871(18) yes
C8 C9 . 1.3955(18) yes
C8 C12 . 1.398(2) yes
C9 C10 . 1.3846(19) yes
C9 H91 . 0.925 no
C10 H101 . 0.922 no
C11 C12 . 1.3797(19) yes
C11 H111 . 0.927 no
C12 H121 . 0.946 no
C13 C14 . 1.507(2) yes
C14 H141 . 0.965 no
C14 H142 . 0.951 no
C14 H143 . 0.951 no
C15 C16 . 1.517(2) yes
C16 H161 . 0.931 no
C16 H162 . 0.934 no
C16 H163 . 0.935 no
